data_1538491
loop_
_publ_author_name
'Preiss, H.'
'Reich, P.'

_publ_section_title
;
 Kristallchemische und spektroskopische Untersuchungen an den Verbindungen
 P Cl4 (Sb, Nb, Ta) Cl6 * As Cl3
;
_journal_name_full 'Kristall und Technik'
_journal_page_first 375
_journal_page_last 380
_journal_volume 6
_journal_year 1971
_chemical_formula_sum 'As Cl13 P Sb'
_chemical_name_systematic '((P Cl4) (Sb Cl6)) (As Cl3)'
_space_group_IT_number 36
_symmetry_space_group_name_Hall 'C 2c -2'
_symmetry_space_group_name_H-M 'C m c 21'
_cell_angle_alpha 90
_cell_angle_beta 90
_cell_angle_gamma 90
_cell_formula_units_Z 4
_cell_length_a 9.98
_cell_length_b 16.15
_cell_length_c 11.65
_cell_volume 1877.712
_citation_journal_id_ASTM KRTEAW
_cod_data_source_file Preiss_KRTEAW_1971_630.cif
_cod_data_source_block As1Cl13P1Sb1
_cod_original_formula_sum 'As1 Cl13 P1 Sb1'
_cod_database_code 1538491

loop_
_symmetry_equiv_pos_as_xyz
x,y,z
-x,-y,z+1/2
-x,y,z
x,-y,z+1/2
x+1/2,y+1/2,z
-x+1/2,-y+1/2,z+1/2
-x+1/2,y+1/2,z
x+1/2,-y+1/2,z+1/2

loop_
_atom_site_label
_atom_site_type_symbol
_atom_site_fract_x
_atom_site_fract_y
_atom_site_fract_z
_atom_site_occupancy
_atom_site_U_iso_or_equiv
Cl7 Cl-1 0.5 0.368 0.1302 1 0.0
Cl1 Cl-1 0 0.3298 0.8935 1 0.0
As1 As+3 0 0.4574 0.1513 1 0.0
Sb1 Sb+5 0 0.2063 0 1 0.0
Cl2 Cl-1 0 0.0881 0.1161 1 0.0
Cl9 Cl-1 0.3374 0.0339 0.1316 1 0.0
Cl3 Cl-1 0.1678 0.1423 0.8885 1 0.0
Cl6 Cl-1 0.5 0.2448 0.913 1 0.0
P1 P+5 0.5 0.3602 0.961 1 0.0
Cl8 Cl-1 0.5 0.049 0.8316 1 0.0
Cl4 Cl-1 0.1662 0.2651 0.1207 1 0.0
Cl5 Cl-1 0.3455 0.4145 0.9062 1 0.0
